data_2311017
loop_
_publ_author_name
'Wadsley, A.D.'

_publ_section_title
;
 The crystal structure of psilomelane, (Ba, H2 O)2 Mn5 O10
;
_journal_name_full 'Acta Crystallographica (1,1948-23,1967)'
_journal_page_first 433
_journal_page_last 438
_journal_volume 6
_journal_year 1953
_chemical_formula_sum 'Ba0.66 H2.68 Mn5 O11.34'
_chemical_name_systematic 'Ba0.66 Mn5 O10 (H2 O)1.34'
_space_group_crystal_system monoclinic
_space_group_IT_number 12
_space_group_name_Hall '-A 2y'
_space_group_name_H-M_alt 'A 1 2/m 1'
_cell_angle_alpha 90
_cell_angle_beta 92.5
_cell_angle_gamma 90
_cell_formula_units_Z 2
_cell_length_a 9.56
_cell_length_b 2.88
_cell_length_c 13.85
_cell_volume 380.966
_citation_journal_id_ASTM ACCRA9
_cod_data_source_file Wadsley_ACCRA9_1953_198.cif
_cod_data_source_block H2.68Ba0.66Mn5O11.34
_cod_original_cell_volume 380.9664
_cod_original_formula_sum 'H2.68 Ba0.66 Mn5 O11.34'
_cod_database_code 2311017

loop_
_space_group_symop_id
_space_group_symop_operation_xyz
1 x,y,z
2 -x,y,-z
3 -x,-y,-z
4 x,-y,z
5 x,y+1/2,z+1/2
6 -x,y+1/2,-z+1/2
7 -x,-y+1/2,-z+1/2
8 x,-y+1/2,z+1/2

loop_
_atom_site_label
_atom_site_type_symbol
_atom_site_fract_x
_atom_site_fract_y
_atom_site_fract_z
_atom_site_occupancy
_atom_site_U_iso_or_equiv
O3 O-2 0.421 0 0.092 1 0.0
O5 O-2 0.346 0 0.422 1 0.0
Mn1 Mn+3 0 0.5 0 1 0.0
O6 O-2 0.08 0 -0.075 1 0.0
Mn2 Mn+3 0.265 0 0 1 0.0
O1 O-2 0.124 0 0.246 0.67 0.0
O2 O-2 0.168 0 0.572 1 0.0
Mn3 Mn+3 0.488 0 0.335 1 0.0
Ba1 Ba+2 0.124 0 0.246 0.33 0.0
O4 O-2 0.394 0 -0.232 1 0.0
